data_7117362
loop_
_publ_author_name
'Tomoyuki Kosai'
'Shintaro Ishida'
'Takeaki Iwamoto'

_publ_section_title
;
 Transformation of azulenes to bicyclic [4]dendralene and heptafulvene
 derivatives via photochemical cycloaddition of dialkylsilylene
;
_journal_name_full Chem.Commun.
_journal_page_first 10707
_journal_paper_doi 10.1039/C5cc03424H
_journal_volume 51
_journal_year 2015
_chemical_formula_moiety 'C42 H88 Si10, C4 H10 O'
_chemical_formula_sum 'C46 H98 O Si10'
_chemical_formula_weight 948.14
_chemical_melting_point 422.5(5)
_chemical_name_systematic 'bicyclic [4]dendralene'
_space_group_IT_number 2
_symmetry_cell_setting triclinic
_symmetry_space_group_name_Hall '-P 1'
_symmetry_space_group_name_H-M 'P -1'
_atom_sites_solution_hydrogens geom
_atom_sites_solution_primary direct
_atom_sites_solution_secondary difmap
_audit_creation_method SHELXL-97
_audit_update_record
;
2015-04-21 deposited with the CCDC.
2015-05-20 downloaded from the CCDC.
;
_cell_angle_alpha 85.049(2)
_cell_angle_beta 83.862(2)
_cell_angle_gamma 67.021(2)
_cell_formula_units_Z 2
_cell_length_a 9.4329(13)
_cell_length_b 11.2567(16)
_cell_length_c 29.197(4)
_cell_measurement_reflns_used 6883
_cell_measurement_temperature 100(2)
_cell_measurement_theta_max 28.07
_cell_measurement_theta_min 2.36
_cell_volume 2834.5(7)
_computing_cell_refinement 'APEX2 (Bruker AXS, 2006)'
_computing_data_collection 'APEX2 (Bruker AXS, 2006)'
_computing_data_reduction 'SAINT (Bruker AXS, 2004)'
_computing_molecular_graphics 'XSHEL (Bruker AXS,2002)'
_computing_publication_material 'XCIF (Bruker AXS, 2001)'
_computing_structure_refinement 'SHELXL-97 (Sheldrick, 1997)'
_computing_structure_solution 'SHELXS-97 (Sheldrick, 1997)'
_diffrn_ambient_temperature 100(2)
_diffrn_detector_area_resol_mean 8.333
_diffrn_measured_fraction_theta_full 0.974
_diffrn_measured_fraction_theta_max 0.974
_diffrn_measurement_device_type 'Bruker APEXII CCD area detector'
_diffrn_measurement_method 'phi and omega scans'
_diffrn_radiation_monochromator 'Bruker Helios multilayer confocal mirror'
_diffrn_radiation_source 'Bruker TXS fine-focus rotating anode'
_diffrn_radiation_type MoK\a
_diffrn_radiation_wavelength 0.71073
_diffrn_reflns_av_R_equivalents 0.0201
_diffrn_reflns_av_sigmaI/netI 0.0510
_diffrn_reflns_limit_h_max 10
_diffrn_reflns_limit_h_min -11
_diffrn_reflns_limit_k_max 13
_diffrn_reflns_limit_k_min -13
_diffrn_reflns_limit_l_max 34
_diffrn_reflns_limit_l_min -23
_diffrn_reflns_number 13273
_diffrn_reflns_theta_full 25.00
_diffrn_reflns_theta_max 25.00
_diffrn_reflns_theta_min 1.40
_exptl_absorpt_coefficient_mu 0.263
_exptl_absorpt_correction_T_max 0.9742
_exptl_absorpt_correction_T_min 0.9254
_exptl_absorpt_correction_type empirical
_exptl_absorpt_process_details
;
SADABS Sheldrick 1996
;
_exptl_crystal_colour pale-yellow
_exptl_crystal_density_diffrn 1.111
_exptl_crystal_density_method 'not measured'
_exptl_crystal_description plate
_exptl_crystal_F_000 1044
_exptl_crystal_recrystallization_method 'Re-crystallisation from solvent: diethyl ether'
_exptl_crystal_size_max 0.30
_exptl_crystal_size_mid 0.10
_exptl_crystal_size_min 0.10
_refine_diff_density_max 0.494
_refine_diff_density_min -0.346
_refine_diff_density_rms 0.058
_refine_ls_extinction_method none
_refine_ls_goodness_of_fit_ref 1.074
_refine_ls_hydrogen_treatment constr
_refine_ls_matrix_type full
_refine_ls_number_parameters 540
_refine_ls_number_reflns 9746
_refine_ls_number_restraints 0
_refine_ls_restrained_S_all 1.074
_refine_ls_R_factor_all 0.0608
_refine_ls_R_factor_gt 0.0445
_refine_ls_shift/su_max 0.002
_refine_ls_shift/su_mean 0.000
_refine_ls_structure_factor_coef Fsqd
_refine_ls_weighting_details 'calc w=1/[\s^2^(Fo^2^)+(0.0394P)^2^+2.3744P] where P=(Fo^2^+2Fc^2^)/3'
_refine_ls_weighting_scheme calc
_refine_ls_wR_factor_gt 0.0999
_refine_ls_wR_factor_ref 0.1036
_reflns_number_gt 7974
_reflns_number_total 9746
_reflns_threshold_expression >2sigma(I)
_cod_data_source_file c5cc03424h2.cif
_cod_data_source_block si331a_a
_cod_depositor_comments
;
The following automatic conversions were performed:

'_chemical_melting_point' value '422-423' was changed to '422.5(5)' -
the average value was taken and precision was estimated.

Automatic conversion script
Id: cif_fix_values 3392 2015-05-12 13:50:21Z andrius 
;
_cod_original_sg_symbol_H-M P-1
_cod_database_code 7117362

loop_
_symmetry_equiv_pos_as_xyz
'x, y, z'
'-x, -y, -z'

loop_
_atom_site_label
_atom_site_type_symbol
_atom_site_fract_x
_atom_site_fract_y
_atom_site_fract_z
_atom_site_U_iso_or_equiv
_atom_site_adp_type
_atom_site_occupancy
_atom_site_symmetry_multiplicity
_atom_site_calc_flag
_atom_site_refinement_flags
_atom_site_disorder_assembly
_atom_site_disorder_group
Si1 Si 0.21350(8) 0.44706(7) 0.14344(2) 0.01343(16) Uani 1 1 d . . .
C1 C 0.1425(3) 0.3821(2) 0.19774(9) 0.0165(6) Uani 1 1 d . . .
H1 H 0.1057 0.3151 0.1965 0.020 Uiso 1 1 calc R . .
C2 C 0.1424(3) 0.4283(3) 0.23864(9) 0.0164(6) Uani 1 1 d . . .
H2 H 0.1017 0.3909 0.2645 0.020 Uiso 1 1 calc R . .
C3 C 0.1965(3) 0.5288(3) 0.24924(9) 0.0160(6) Uani 1 1 d . . .
C4 C 0.1496(3) 0.5719(3) 0.29246(9) 0.0175(6) Uani 1 1 d . . .
H3 H 0.0839 0.5339 0.3087 0.021 Uiso 1 1 calc R . .
C5 C 0.1757(3) 0.6631(2) 0.32012(8) 0.0150(5) Uani 1 1 d . . .
H4 H 0.0760 0.7255 0.3342 0.018 Uiso 1 1 calc R . .
C6 C 0.2910(3) 0.7293(2) 0.30595(9) 0.0174(6) Uani 1 1 d . . .
H5 H 0.2436 0.8218 0.3142 0.021 Uiso 1 1 calc R . .
C7 C 0.3732(3) 0.7183(3) 0.26011(9) 0.0186(6) Uani 1 1 d . . .
H6 H 0.4390 0.7649 0.2557 0.022 Uiso 1 1 calc R . .
C8 C 0.3739(3) 0.6556(2) 0.22316(9) 0.0165(6) Uani 1 1 d . . .
H7 H 0.4393 0.6678 0.1977 0.020 Uiso 1 1 calc R . .
C9 C 0.2944(3) 0.5713(2) 0.21358(9) 0.0144(5) Uani 1 1 d . . .
C10 C 0.3148(3) 0.5350(2) 0.16956(9) 0.0165(6) Uani 1 1 d . . .
H8 H 0.3887 0.5566 0.1497 0.020 Uiso 1 1 calc R . .
Si2 Si 0.33543(7) 0.62021(7) 0.36027(2) 0.01320(15) Uani 1 1 d . . .
C11 C 0.3238(3) 0.3185(2) 0.09952(8) 0.0147(5) Uani 1 1 d . . .
C12 C 0.2506(3) 0.3880(3) 0.05363(9) 0.0177(6) Uani 1 1 d . . .
H9 H 0.3064 0.4420 0.0393 0.021 Uiso 1 1 calc R . .
H10 H 0.2607 0.3226 0.0316 0.021 Uiso 1 1 calc R . .
C13 C 0.0786(3) 0.4733(2) 0.06415(9) 0.0165(6) Uani 1 1 d . . .
H11 H 0.0193 0.4180 0.0729 0.020 Uiso 1 1 calc R . .
H12 H 0.0369 0.5270 0.0363 0.020 Uiso 1 1 calc R . .
C14 C 0.0603(3) 0.5632(2) 0.10481(8) 0.0154(5) Uani 1 1 d . . .
Si3 Si 0.54257(8) 0.27223(7) 0.09744(3) 0.01811(17) Uani 1 1 d . . .
C15 C 0.6598(3) 0.1258(3) 0.06390(11) 0.0300(7) Uani 1 1 d . . .
H13 H 0.7691 0.1133 0.0618 0.045 Uiso 1 1 calc R . .
H14 H 0.6247 0.1381 0.0328 0.045 Uiso 1 1 calc R . .
H15 H 0.6470 0.0497 0.0796 0.045 Uiso 1 1 calc R . .
C16 C 0.6133(3) 0.2403(3) 0.15677(10) 0.0238(6) Uani 1 1 d . . .
H16 H 0.7264 0.2079 0.1543 0.036 Uiso 1 1 calc R . .
H17 H 0.5795 0.1757 0.1737 0.036 Uiso 1 1 calc R . .
H18 H 0.5709 0.3206 0.1732 0.036 Uiso 1 1 calc R . .
C17 C 0.6023(3) 0.4012(3) 0.06680(10) 0.0236(6) Uani 1 1 d . . .
H19 H 0.5633 0.4779 0.0853 0.035 Uiso 1 1 calc R . .
H20 H 0.5594 0.4239 0.0366 0.035 Uiso 1 1 calc R . .
H21 H 0.7152 0.3691 0.0625 0.035 Uiso 1 1 calc R . .
Si4 Si 0.28765(8) 0.16123(7) 0.10933(3) 0.01829(17) Uani 1 1 d . . .
C18 C 0.3510(3) 0.0630(3) 0.05613(10) 0.0266(6) Uani 1 1 d . . .
H22 H 0.4159 -0.0265 0.0647 0.040 Uiso 1 1 calc R . .
H23 H 0.4100 0.0996 0.0338 0.040 Uiso 1 1 calc R . .
H24 H 0.2598 0.0650 0.0423 0.040 Uiso 1 1 calc R . .
C19 C 0.3905(3) 0.0565(3) 0.15876(10) 0.0246(6) Uani 1 1 d . . .
H25 H 0.3610 0.1062 0.1866 0.037 Uiso 1 1 calc R . .
H26 H 0.5024 0.0274 0.1514 0.037 Uiso 1 1 calc R . .
H27 H 0.3618 -0.0186 0.1640 0.037 Uiso 1 1 calc R . .
C20 C 0.0795(3) 0.1810(3) 0.12014(10) 0.0248(6) Uani 1 1 d . . .
H28 H 0.0742 0.0966 0.1288 0.037 Uiso 1 1 calc R . .
H29 H 0.0262 0.2167 0.0920 0.037 Uiso 1 1 calc R . .
H30 H 0.0297 0.2397 0.1452 0.037 Uiso 1 1 calc R . .
Si5 Si -0.14290(8) 0.61808(7) 0.13519(3) 0.01808(17) Uani 1 1 d . . .
C21 C -0.2048(3) 0.4809(3) 0.15355(10) 0.0252(6) Uani 1 1 d . . .
H31 H -0.1444 0.4291 0.1787 0.038 Uiso 1 1 calc R . .
H32 H -0.1878 0.4266 0.1274 0.038 Uiso 1 1 calc R . .
H33 H -0.3148 0.5151 0.1642 0.038 Uiso 1 1 calc R . .
C22 C -0.1666(3) 0.7057(3) 0.18902(10) 0.0270(7) Uani 1 1 d . . .
H34 H -0.2488 0.6940 0.2101 0.040 Uiso 1 1 calc R . .
H35 H -0.1938 0.7979 0.1811 0.040 Uiso 1 1 calc R . .
H36 H -0.0695 0.6709 0.2040 0.040 Uiso 1 1 calc R . .
C23 C -0.2939(3) 0.7247(3) 0.09608(10) 0.0273(7) Uani 1 1 d . . .
H37 H -0.3966 0.7468 0.1123 0.041 Uiso 1 1 calc R . .
H38 H -0.2876 0.6788 0.0684 0.041 Uiso 1 1 calc R . .
H39 H -0.2760 0.8040 0.0872 0.041 Uiso 1 1 calc R . .
Si6 Si 0.09230(8) 0.71469(7) 0.07929(3) 0.01805(17) Uani 1 1 d . . .
C24 C 0.2945(3) 0.7041(3) 0.06292(10) 0.0257(7) Uani 1 1 d . . .
H40 H 0.2916 0.7810 0.0439 0.039 Uiso 1 1 calc R . .
H41 H 0.3517 0.6268 0.0454 0.039 Uiso 1 1 calc R . .
H42 H 0.3460 0.6989 0.0909 0.039 Uiso 1 1 calc R . .
C25 C 0.0125(4) 0.8531(3) 0.11825(11) 0.0331(7) Uani 1 1 d . . .
H43 H 0.0582 0.8262 0.1479 0.050 Uiso 1 1 calc R . .
H44 H -0.0999 0.8801 0.1232 0.050 Uiso 1 1 calc R . .
H45 H 0.0373 0.9255 0.1041 0.050 Uiso 1 1 calc R . .
C26 C -0.0015(3) 0.7685(3) 0.02319(10) 0.0300(7) Uani 1 1 d . . .
H46 H -0.1018 0.7604 0.0263 0.045 Uiso 1 1 calc R . .
H47 H 0.0650 0.7142 -0.0014 0.045 Uiso 1 1 calc R . .
H48 H -0.0163 0.8588 0.0155 0.045 Uiso 1 1 calc R . .
C27 C 0.5023(3) 0.4632(2) 0.37346(8) 0.0141(5) Uani 1 1 d . . .
C28 C 0.5468(3) 0.5005(3) 0.41922(9) 0.0157(5) Uani 1 1 d . . .
H49 H 0.6032 0.4207 0.4375 0.019 Uiso 1 1 calc R . .
H50 H 0.6167 0.5471 0.4112 0.019 Uiso 1 1 calc R . .
C29 C 0.4036(3) 0.5861(2) 0.44872(9) 0.0162(5) Uani 1 1 d . . .
H51 H 0.4367 0.6253 0.4725 0.019 Uiso 1 1 calc R . .
H52 H 0.3505 0.5319 0.4647 0.019 Uiso 1 1 calc R . .
C30 C 0.2873(3) 0.6967(2) 0.41830(8) 0.0132(5) Uani 1 1 d . . .
Si7 Si 0.67671(8) 0.43003(7) 0.32895(2) 0.01768(17) Uani 1 1 d . . .
C31 C 0.6480(3) 0.3617(3) 0.27627(9) 0.0265(6) Uani 1 1 d . . .
H53 H 0.5469 0.4158 0.2653 0.040 Uiso 1 1 calc R . .
H54 H 0.6527 0.2738 0.2837 0.040 Uiso 1 1 calc R . .
H55 H 0.7293 0.3598 0.2521 0.040 Uiso 1 1 calc R . .
C32 C 0.8618(3) 0.3178(3) 0.35360(10) 0.0294(7) Uani 1 1 d . . .
H56 H 0.8674 0.2289 0.3547 0.044 Uiso 1 1 calc R . .
H57 H 0.8642 0.3422 0.3848 0.044 Uiso 1 1 calc R . .
H58 H 0.9500 0.3241 0.3341 0.044 Uiso 1 1 calc R . .
C33 C 0.7157(3) 0.5804(3) 0.31354(10) 0.0255(6) Uani 1 1 d . . .
H59 H 0.7912 0.5660 0.2867 0.038 Uiso 1 1 calc R . .
H60 H 0.7570 0.6019 0.3397 0.038 Uiso 1 1 calc R . .
H61 H 0.6194 0.6520 0.3062 0.038 Uiso 1 1 calc R . .
Si8 Si 0.45635(8) 0.31190(7) 0.38622(3) 0.01793(17) Uani 1 1 d . . .
C34 C 0.6357(3) 0.1627(3) 0.38676(10) 0.0272(7) Uani 1 1 d . . .
H62 H 0.6092 0.0883 0.3972 0.041 Uiso 1 1 calc R . .
H63 H 0.7049 0.1715 0.4078 0.041 Uiso 1 1 calc R . .
H64 H 0.6875 0.1497 0.3556 0.041 Uiso 1 1 calc R . .
C35 C 0.3614(3) 0.3028(3) 0.44587(10) 0.0276(7) Uani 1 1 d . . .
H65 H 0.3457 0.2214 0.4506 0.041 Uiso 1 1 calc R . .
H66 H 0.2614 0.3756 0.4491 0.041 Uiso 1 1 calc R . .
H67 H 0.4278 0.3067 0.4688 0.041 Uiso 1 1 calc R . .
C36 C 0.3316(4) 0.2919(3) 0.34454(11) 0.0322(7) Uani 1 1 d . . .
H68 H 0.3676 0.3108 0.3131 0.048 Uiso 1 1 calc R . .
H69 H 0.2246 0.3515 0.3513 0.048 Uiso 1 1 calc R . .
H70 H 0.3371 0.2029 0.3473 0.048 Uiso 1 1 calc R . .
Si9 Si 0.33016(8) 0.84827(7) 0.41965(2) 0.01859(17) Uani 1 1 d . . .
C37 C 0.5422(3) 0.8116(3) 0.41134(11) 0.0327(7) Uani 1 1 d . . .
H71 H 0.5602 0.8905 0.4144 0.049 Uiso 1 1 calc R . .
H72 H 0.5820 0.7791 0.3805 0.049 Uiso 1 1 calc R . .
H73 H 0.5955 0.7460 0.4347 0.049 Uiso 1 1 calc R . .
C38 C 0.2679(3) 0.9198(3) 0.47777(10) 0.0261(6) Uani 1 1 d . . .
H74 H 0.3091 0.8522 0.5019 0.039 Uiso 1 1 calc R . .
H75 H 0.1548 0.9566 0.4821 0.039 Uiso 1 1 calc R . .
H76 H 0.3072 0.9878 0.4797 0.039 Uiso 1 1 calc R . .
C39 C 0.2344(4) 0.9816(3) 0.37610(10) 0.0339(8) Uani 1 1 d . . .
H77 H 0.2166 1.0652 0.3882 0.051 Uiso 1 1 calc R . .
H78 H 0.1355 0.9791 0.3700 0.051 Uiso 1 1 calc R . .
H79 H 0.3014 0.9698 0.3474 0.051 Uiso 1 1 calc R . .
Si10 Si 0.08126(8) 0.72566(7) 0.44230(2) 0.01674(16) Uani 1 1 d . . .
C40 C 0.0672(3) 0.7164(3) 0.50707(9) 0.0268(7) Uani 1 1 d . . .
H80 H 0.1013 0.7800 0.5180 0.040 Uiso 1 1 calc R . .
H81 H 0.1331 0.6296 0.5181 0.040 Uiso 1 1 calc R . .
H82 H -0.0401 0.7349 0.5188 0.040 Uiso 1 1 calc R . .
C41 C 0.0077(3) 0.6037(3) 0.42533(11) 0.0280(7) Uani 1 1 d . . .
H83 H -0.0538 0.5828 0.4516 0.042 Uiso 1 1 calc R . .
H84 H 0.0954 0.5251 0.4162 0.042 Uiso 1 1 calc R . .
H85 H -0.0567 0.6398 0.3994 0.042 Uiso 1 1 calc R . .
C42 C -0.0606(3) 0.8861(3) 0.42226(10) 0.0245(6) Uani 1 1 d . . .
H86 H -0.1653 0.8948 0.4340 0.037 Uiso 1 1 calc R . .
H87 H -0.0537 0.8927 0.3885 0.037 Uiso 1 1 calc R . .
H88 H -0.0371 0.9551 0.4338 0.037 Uiso 1 1 calc R . .
O1 O -0.1258(2) 0.9758(2) 0.29468(7) 0.0283(5) Uani 1 1 d . . .
C43 C -0.0460(4) 0.9753(3) 0.25042(10) 0.0344(8) Uani 1 1 d . . .
H89 H -0.1206 1.0086 0.2265 0.041 Uiso 1 1 calc R . .
H90 H 0.0249 0.8861 0.2433 0.041 Uiso 1 1 calc R . .
C44 C 0.0437(4) 1.0593(3) 0.25078(11) 0.0373(8) Uani 1 1 d . . .
H91 H -0.0275 1.1479 0.2568 0.056 Uiso 1 1 calc R . .
H92 H 0.1016 1.0582 0.2208 0.056 Uiso 1 1 calc R . .
H93 H 0.1159 1.0267 0.2750 0.056 Uiso 1 1 calc R . .
C45 C -0.2197(3) 0.9010(3) 0.29768(10) 0.0287(7) Uani 1 1 d . . .
H94 H -0.2410 0.8789 0.3305 0.034 Uiso 1 1 calc R . .
H95 H -0.1613 0.8192 0.2821 0.034 Uiso 1 1 calc R . .
C46 C -0.3716(4) 0.9701(3) 0.27617(12) 0.0373(8) Uani 1 1 d . . .
H96 H -0.4265 1.0544 0.2896 0.056 Uiso 1 1 calc R . .
H97 H -0.4349 0.9182 0.2822 0.056 Uiso 1 1 calc R . .
H98 H -0.3519 0.9824 0.2428 0.056 Uiso 1 1 calc R . .

loop_
_atom_site_aniso_label
_atom_site_aniso_U_11
_atom_site_aniso_U_22
_atom_site_aniso_U_33
_atom_site_aniso_U_23
_atom_site_aniso_U_13
_atom_site_aniso_U_12
Si1 0.0145(3) 0.0144(4) 0.0119(3) -0.0015(3) -0.0035(3) -0.0053(3)
C1 0.0161(12) 0.0152(14) 0.0187(14) 0.0021(11) -0.0047(10) -0.0064(12)
C2 0.0141(12) 0.0206(14) 0.0154(14) 0.0015(11) -0.0010(10) -0.0081(12)
C3 0.0124(12) 0.0195(14) 0.0166(13) 0.0021(11) -0.0058(10) -0.0062(12)
C4 0.0124(12) 0.0198(14) 0.0197(14) 0.0020(12) -0.0051(10) -0.0053(12)
C5 0.0133(12) 0.0162(14) 0.0116(13) -0.0028(11) -0.0030(10) -0.0007(12)
C6 0.0218(14) 0.0108(13) 0.0184(14) -0.0001(11) -0.0086(11) -0.0034(12)
C7 0.0205(13) 0.0174(14) 0.0197(14) 0.0045(12) -0.0077(11) -0.0086(12)
C8 0.0156(12) 0.0182(14) 0.0166(14) 0.0021(11) -0.0047(10) -0.0070(12)
C9 0.0096(12) 0.0142(13) 0.0165(14) 0.0031(11) -0.0065(10) -0.0010(11)
C10 0.0137(12) 0.0194(14) 0.0176(14) 0.0028(11) -0.0044(10) -0.0075(12)
Si2 0.0126(3) 0.0123(4) 0.0131(4) -0.0015(3) -0.0039(3) -0.0022(3)
C11 0.0166(12) 0.0145(13) 0.0129(13) -0.0005(11) -0.0030(10) -0.0053(12)
C12 0.0247(14) 0.0161(14) 0.0137(13) -0.0039(11) -0.0038(11) -0.0080(13)
C13 0.0195(13) 0.0164(14) 0.0147(13) -0.0013(11) -0.0071(10) -0.0064(12)
C14 0.0158(12) 0.0164(14) 0.0148(13) -0.0014(11) -0.0035(10) -0.0064(12)
Si3 0.0150(3) 0.0189(4) 0.0186(4) -0.0003(3) -0.0021(3) -0.0046(3)
C15 0.0237(15) 0.0264(17) 0.0341(18) -0.0036(14) 0.0016(13) -0.0040(14)
C16 0.0181(13) 0.0267(16) 0.0267(16) 0.0039(13) -0.0074(11) -0.0085(13)
C17 0.0210(14) 0.0281(16) 0.0233(15) -0.0010(13) -0.0005(11) -0.0116(14)
Si4 0.0201(4) 0.0137(4) 0.0214(4) -0.0016(3) -0.0048(3) -0.0060(3)
C18 0.0318(16) 0.0184(15) 0.0296(17) -0.0076(13) -0.0085(13) -0.0068(14)
C19 0.0282(15) 0.0198(15) 0.0255(16) 0.0020(13) -0.0046(12) -0.0090(14)
C20 0.0265(15) 0.0213(15) 0.0321(17) -0.0019(13) -0.0071(12) -0.0138(14)
Si5 0.0148(3) 0.0180(4) 0.0205(4) -0.0013(3) -0.0036(3) -0.0047(3)
C21 0.0153(13) 0.0274(16) 0.0320(17) -0.0009(13) -0.0014(12) -0.0075(13)
C22 0.0241(15) 0.0290(17) 0.0245(16) -0.0046(13) -0.0002(12) -0.0062(14)
C23 0.0183(14) 0.0271(16) 0.0331(17) 0.0017(14) -0.0081(12) -0.0043(14)
Si6 0.0209(4) 0.0149(4) 0.0194(4) 0.0011(3) -0.0051(3) -0.0075(3)
C24 0.0291(15) 0.0268(16) 0.0268(16) 0.0061(13) -0.0056(12) -0.0173(14)
C25 0.0455(19) 0.0212(16) 0.0362(18) -0.0042(14) -0.0012(15) -0.0166(16)
C26 0.0313(16) 0.0286(17) 0.0307(17) 0.0072(14) -0.0089(13) -0.0124(15)
C27 0.0117(12) 0.0135(13) 0.0156(13) -0.0008(11) -0.0034(10) -0.0027(11)
C28 0.0134(12) 0.0178(14) 0.0149(13) -0.0005(11) -0.0042(10) -0.0042(12)
C29 0.0157(12) 0.0168(14) 0.0148(13) -0.0003(11) -0.0044(10) -0.0043(12)
C30 0.0117(12) 0.0128(13) 0.0133(13) -0.0033(11) -0.0030(10) -0.0018(11)
Si7 0.0145(3) 0.0194(4) 0.0154(4) -0.0015(3) -0.0003(3) -0.0026(3)
C31 0.0319(16) 0.0216(16) 0.0204(15) -0.0013(13) -0.0033(12) -0.0039(14)
C32 0.0159(14) 0.0377(19) 0.0255(16) 0.0013(14) -0.0003(12) -0.0015(14)
C33 0.0184(14) 0.0313(17) 0.0266(16) -0.0005(13) -0.0010(12) -0.0096(14)
Si8 0.0187(4) 0.0127(4) 0.0219(4) 0.0014(3) -0.0051(3) -0.0050(3)
C34 0.0314(16) 0.0166(15) 0.0281(16) 0.0010(13) -0.0037(13) -0.0033(14)
C35 0.0284(15) 0.0217(16) 0.0312(17) 0.0052(13) 0.0009(13) -0.0101(14)
C36 0.0389(18) 0.0222(16) 0.0421(19) 0.0044(15) -0.0165(15) -0.0168(15)
Si9 0.0232(4) 0.0160(4) 0.0179(4) -0.0042(3) 0.0002(3) -0.0086(3)
C37 0.0315(16) 0.0321(18) 0.0425(19) -0.0121(15) 0.0050(14) -0.0208(16)
C38 0.0302(15) 0.0236(16) 0.0255(16) -0.0098(13) -0.0025(12) -0.0096(14)
C39 0.059(2) 0.0212(16) 0.0249(16) 0.0001(13) -0.0042(15) -0.0187(17)
Si10 0.0112(3) 0.0185(4) 0.0179(4) -0.0011(3) -0.0021(3) -0.0026(3)
C40 0.0188(14) 0.0360(18) 0.0219(15) 0.0021(13) 0.0000(12) -0.0078(14)
C41 0.0169(14) 0.0292(17) 0.0383(18) -0.0007(14) -0.0022(12) -0.0095(14)
C42 0.0185(14) 0.0251(16) 0.0236(15) -0.0060(13) -0.0049(12) 0.0003(13)
O1 0.0332(11) 0.0329(12) 0.0222(11) -0.0057(9) 0.0010(9) -0.0163(10)
C43 0.0283(16) 0.045(2) 0.0219(16) -0.0001(15) -0.0019(13) -0.0056(16)
C44 0.0342(17) 0.0359(19) 0.0343(19) 0.0093(15) 0.0011(14) -0.0085(16)
C45 0.0341(16) 0.0293(17) 0.0273(16) -0.0042(14) -0.0030(13) -0.0166(15)
C46 0.0325(17) 0.0316(19) 0.049(2) -0.0101(16) -0.0035(15) -0.0123(16)

loop_
_atom_type_symbol
_atom_type_description
_atom_type_scat_dispersion_real
_atom_type_scat_dispersion_imag
_atom_type_scat_source
C C 0.0033 0.0016 'International Tables Vol C Tables 4.2.6.8 and 6.1.1.4'
H H 0.0000 0.0000 'International Tables Vol C Tables 4.2.6.8 and 6.1.1.4'
Si Si 0.0817 0.0704 'International Tables Vol C Tables 4.2.6.8 and 6.1.1.4'
O O 0.0106 0.0060 'International Tables Vol C Tables 4.2.6.8 and 6.1.1.4'

loop_
_geom_angle_atom_site_label_1
_geom_angle_atom_site_label_2
_geom_angle_atom_site_label_3
_geom_angle
_geom_angle_site_symmetry_1
_geom_angle_site_symmetry_3
C1 Si1 C10 98.13(11) . .
C1 Si1 C11 113.82(11) . .
C10 Si1 C11 120.20(11) . .
C1 Si1 C14 116.99(11) . .
C10 Si1 C14 110.55(11) . .
C11 Si1 C14 98.32(11) . .
C2 C1 Si1 121.11(17) . .
C1 C2 C3 129.3(2) . .
C4 C3 C2 113.7(2) . .
C4 C3 C9 127.0(2) . .
C2 C3 C9 119.4(2) . .
C3 C4 C5 135.4(2) . .
C4 C5 C6 125.1(2) . .
C4 C5 Si2 125.44(19) . .
C6 C5 Si2 66.06(13) . .
C7 C6 C5 122.2(2) . .
C7 C6 Si2 131.6(2) . .
C5 C6 Si2 65.81(12) . .
C8 C7 C6 132.6(2) . .
C7 C8 C9 133.5(2) . .
C10 C9 C8 115.6(2) . .
C10 C9 C3 121.2(2) . .
C8 C9 C3 123.2(2) . .
C9 C10 Si1 127.21(17) . .
C5 Si2 C27 132.08(12) . .
C5 Si2 C30 118.42(11) . .
C27 Si2 C30 101.30(11) . .
C5 Si2 C6 48.13(10) . .
C27 Si2 C6 131.82(12) . .
C30 Si2 C6 118.81(12) . .
C12 C11 Si3 113.74(15) . .
C12 C11 Si1 101.50(17) . .
Si3 C11 Si1 111.99(12) . .
C12 C11 Si4 107.46(16) . .
Si3 C11 Si4 107.28(13) . .
Si1 C11 Si4 114.89(12) . .
C13 C12 C11 109.9(2) . .
C12 C13 C14 109.80(19) . .
C13 C14 Si5 111.23(15) . .
C13 C14 Si1 100.52(16) . .
Si5 C14 Si1 112.19(12) . .
C13 C14 Si6 108.36(15) . .
Si5 C14 Si6 107.72(13) . .
Si1 C14 Si6 116.63(11) . .
C15 Si3 C16 107.02(14) . .
C15 Si3 C17 102.93(13) . .
C16 Si3 C17 108.35(12) . .
C15 Si3 C11 114.25(12) . .
C16 Si3 C11 111.78(11) . .
C17 Si3 C11 111.97(11) . .
C19 Si4 C20 106.41(12) . .
C19 Si4 C18 108.06(13) . .
C20 Si4 C18 101.72(13) . .
C19 Si4 C11 112.52(11) . .
C20 Si4 C11 115.89(12) . .
C18 Si4 C11 111.44(11) . .
C21 Si5 C22 105.10(13) . .
C21 Si5 C23 103.97(12) . .
C22 Si5 C23 108.02(14) . .
C21 Si5 C14 113.04(12) . .
C22 Si5 C14 114.00(11) . .
C23 Si5 C14 111.99(12) . .
C25 Si6 C24 102.78(13) . .
C25 Si6 C26 108.30(15) . .
C24 Si6 C26 102.78(12) . .
C25 Si6 C14 113.43(12) . .
C24 Si6 C14 119.14(12) . .
C26 Si6 C14 109.47(11) . .
C28 C27 Si2 98.75(16) . .
C28 C27 Si8 108.89(15) . .
Si2 C27 Si8 117.16(12) . .
C28 C27 Si7 107.43(14) . .
Si2 C27 Si7 113.00(12) . .
Si8 C27 Si7 110.51(13) . .
C29 C28 C27 112.02(19) . .
C28 C29 C30 111.5(2) . .
C29 C30 Si2 100.86(17) . .
C29 C30 Si10 109.11(15) . .
Si2 C30 Si10 112.00(12) . .
C29 C30 Si9 108.22(15) . .
Si2 C30 Si9 114.67(12) . .
Si10 C30 Si9 111.29(13) . .
C31 Si7 C33 110.74(13) . .
C31 Si7 C32 109.72(14) . .
C33 Si7 C32 102.22(13) . .
C31 Si7 C27 111.09(12) . .
C33 Si7 C27 110.90(12) . .
C32 Si7 C27 111.85(11) . .
C34 Si8 C36 107.70(14) . .
C34 Si8 C35 102.09(13) . .
C36 Si8 C35 107.26(14) . .
C34 Si8 C27 111.45(11) . .
C36 Si8 C27 113.84(11) . .
C35 Si8 C27 113.68(12) . .
C37 Si9 C38 104.76(14) . .
C37 Si9 C39 107.09(14) . .
C38 Si9 C39 106.44(14) . .
C37 Si9 C30 111.79(12) . .
C38 Si9 C30 110.65(11) . .
C39 Si9 C30 115.42(12) . .
C42 Si10 C40 108.57(14) . .
C42 Si10 C41 105.29(13) . .
C40 Si10 C41 105.69(13) . .
C42 Si10 C30 112.33(11) . .
C40 Si10 C30 110.53(11) . .
C41 Si10 C30 114.02(12) . .
C43 O1 C45 113.0(2) . .
O1 C43 C44 108.5(3) . .
O1 C45 C46 113.4(2) . .

loop_
_geom_bond_atom_site_label_1
_geom_bond_atom_site_label_2
_geom_bond_distance
_geom_bond_site_symmetry_2
Si1 C1 1.858(2) .
Si1 C10 1.871(2) .
Si1 C11 1.919(3) .
Si1 C14 1.921(3) .
C1 C2 1.343(4) .
C2 C3 1.477(3) .
C3 C4 1.357(4) .
C3 C9 1.490(3) .
C4 C5 1.467(4) .
C5 C6 1.546(3) .
C5 Si2 1.894(2) .
C6 C7 1.463(4) .
C6 Si2 1.898(2) .
C7 C8 1.337(4) .
C8 C9 1.479(3) .
C9 C10 1.354(4) .
Si2 C27 1.894(3) .
Si2 C30 1.897(3) .
C11 C12 1.574(3) .
C11 Si3 1.917(2) .
C11 Si4 1.922(2) .
C12 C13 1.542(4) .
C13 C14 1.578(4) .
C14 Si5 1.910(3) .
C14 Si6 1.921(2) .
Si3 C15 1.877(3) .
Si3 C16 1.878(3) .
Si3 C17 1.879(2) .
Si4 C19 1.878(3) .
Si4 C20 1.882(3) .
Si4 C18 1.891(3) .
Si5 C21 1.874(3) .
Si5 C22 1.874(3) .
Si5 C23 1.884(3) .
Si6 C25 1.869(3) .
Si6 C24 1.876(3) .
Si6 C26 1.885(3) .
C27 C28 1.579(3) .
C27 Si8 1.914(2) .
C27 Si7 1.919(2) .
C28 C29 1.541(4) .
C29 C30 1.579(3) .
C30 Si10 1.905(2) .
C30 Si9 1.906(2) .
Si7 C31 1.867(3) .
Si7 C33 1.877(3) .
Si7 C32 1.885(3) .
Si8 C34 1.862(3) .
Si8 C36 1.864(3) .
Si8 C35 1.885(3) .
Si9 C37 1.871(3) .
Si9 C38 1.878(3) .
Si9 C39 1.882(3) .
Si10 C42 1.869(3) .
Si10 C40 1.878(3) .
Si10 C41 1.883(3) .
O1 C43 1.424(3) .
O1 C45 1.432(3) .
C43 C44 1.495(4) .
C45 C46 1.514(4) .

loop_
_geom_torsion_atom_site_label_1
_geom_torsion_atom_site_label_2
_geom_torsion_atom_site_label_3
_geom_torsion_atom_site_label_4
_geom_torsion
_geom_torsion_site_symmetry_1
_geom_torsion_site_symmetry_2
_geom_torsion_site_symmetry_3
_geom_torsion_site_symmetry_4
C10 Si1 C1 C2 14.7(2) . . . .
C11 Si1 C1 C2 142.9(2) . . . .
C14 Si1 C1 C2 -103.4(2) . . . .
Si1 C1 C2 C3 -1.5(4) . . . .
C1 C2 C3 C4 166.5(3) . . . .
C1 C2 C3 C9 -14.1(4) . . . .
C2 C3 C4 C5 176.7(3) . . . .
C9 C3 C4 C5 -2.7(5) . . . .
C3 C4 C5 C6 -7.3(5) . . . .
C3 C4 C5 Si2 -91.1(4) . . . .
C4 C5 C6 C7 7.6(4) . . . .
Si2 C5 C6 C7 125.2(3) . . . .
C4 C5 C6 Si2 -117.6(3) . . . .
C5 C6 C7 C8 -1.2(5) . . . .
Si2 C6 C7 C8 83.8(4) . . . .
C6 C7 C8 C9 -0.8(5) . . . .
C7 C8 C9 C10 174.0(3) . . . .
C7 C8 C9 C3 -5.4(4) . . . .
C4 C3 C9 C10 -170.2(3) . . . .
C2 C3 C9 C10 10.4(4) . . . .
C4 C3 C9 C8 9.2(4) . . . .
C2 C3 C9 C8 -170.2(2) . . . .
C8 C9 C10 Si1 -171.77(18) . . . .
C3 C9 C10 Si1 7.7(4) . . . .
C1 Si1 C10 C9 -18.4(3) . . . .
C11 Si1 C10 C9 -142.1(2) . . . .
C14 Si1 C10 C9 104.5(2) . . . .
C4 C5 Si2 C27 3.8(3) . . . .
C6 C5 Si2 C27 -113.40(17) . . . .
C4 C5 Si2 C30 -138.3(2) . . . .
C6 C5 Si2 C30 104.53(16) . . . .
C4 C5 Si2 C6 117.2(3) . . . .
C7 C6 Si2 C5 -112.5(3) . . . .
C7 C6 Si2 C27 1.4(3) . . . .
C5 C6 Si2 C27 113.93(17) . . . .
C7 C6 Si2 C30 143.8(2) . . . .
C5 C6 Si2 C30 -103.68(16) . . . .
C1 Si1 C11 C12 134.42(14) . . . .
C10 Si1 C11 C12 -109.74(15) . . . .
C14 Si1 C11 C12 9.97(15) . . . .
C1 Si1 C11 Si3 -103.89(13) . . . .
C10 Si1 C11 Si3 11.94(17) . . . .
C14 Si1 C11 Si3 131.65(12) . . . .
C1 Si1 C11 Si4 18.83(17) . . . .
C10 Si1 C11 Si4 134.66(12) . . . .
C14 Si1 C11 Si4 -105.63(13) . . . .
Si3 C11 C12 C13 -154.71(16) . . . .
Si1 C11 C12 C13 -34.3(2) . . . .
Si4 C11 C12 C13 86.7(2) . . . .
C11 C12 C13 C14 50.7(2) . . . .
C12 C13 C14 Si5 -157.02(16) . . . .
C12 C13 C14 Si1 -38.06(19) . . . .
C12 C13 C14 Si6 84.8(2) . . . .
C1 Si1 C14 C13 -106.96(16) . . . .
C10 Si1 C14 C13 141.91(14) . . . .
C11 Si1 C14 C13 15.21(15) . . . .
C1 Si1 C14 Si5 11.30(18) . . . .
C10 Si1 C14 Si5 -99.83(13) . . . .
C11 Si1 C14 Si5 133.46(12) . . . .
C1 Si1 C14 Si6 136.20(14) . . . .
C10 Si1 C14 Si6 25.07(18) . . . .
C11 Si1 C14 Si6 -101.63(14) . . . .
C12 C11 Si3 C15 -76.7(2) . . . .
Si1 C11 Si3 C15 168.97(12) . . . .
Si4 C11 Si3 C15 42.02(16) . . . .
C12 C11 Si3 C16 161.62(18) . . . .
Si1 C11 Si3 C16 47.26(16) . . . .
Si4 C11 Si3 C16 -79.69(15) . . . .
C12 C11 Si3 C17 39.8(2) . . . .
Si1 C11 Si3 C17 -74.53(15) . . . .
Si4 C11 Si3 C17 158.53(13) . . . .
C12 C11 Si4 C19 172.58(17) . . . .
Si3 C11 Si4 C19 49.90(17) . . . .
Si1 C11 Si4 C19 -75.31(17) . . . .
C12 C11 Si4 C20 -64.7(2) . . . .
Si3 C11 Si4 C20 172.67(13) . . . .
Si1 C11 Si4 C20 47.45(18) . . . .
C12 C11 Si4 C18 51.0(2) . . . .
Si3 C11 Si4 C18 -71.67(15) . . . .
Si1 C11 Si4 C18 163.12(13) . . . .
C13 C14 Si5 C21 51.8(2) . . . .
Si1 C14 Si5 C21 -59.87(17) . . . .
Si6 C14 Si5 C21 170.46(12) . . . .
C13 C14 Si5 C22 171.79(17) . . . .
Si1 C14 Si5 C22 60.08(16) . . . .
Si6 C14 Si5 C22 -69.60(16) . . . .
C13 C14 Si5 C23 -65.2(2) . . . .
Si1 C14 Si5 C23 -176.91(13) . . . .
Si6 C14 Si5 C23 53.42(16) . . . .
C13 C14 Si6 C25 160.89(17) . . . .
Si5 C14 Si6 C25 40.45(17) . . . .
Si1 C14 Si6 C25 -86.69(18) . . . .
C13 C14 Si6 C24 -77.9(2) . . . .
Si5 C14 Si6 C24 161.62(13) . . . .
Si1 C14 Si6 C24 34.5(2) . . . .
C13 C14 Si6 C26 39.8(2) . . . .
Si5 C14 Si6 C26 -80.63(16) . . . .
Si1 C14 Si6 C26 152.24(15) . . . .
C5 Si2 C27 C28 -164.47(13) . . . .
C30 Si2 C27 C28 -17.93(14) . . . .
C6 Si2 C27 C28 129.03(15) . . . .
C5 Si2 C27 Si8 -47.9(2) . . . .
C30 Si2 C27 Si8 98.63(14) . . . .
C6 Si2 C27 Si8 -114.42(15) . . . .
C5 Si2 C27 Si7 82.29(16) . . . .
C30 Si2 C27 Si7 -131.16(12) . . . .
C6 Si2 C27 Si7 15.8(2) . . . .
Si2 C27 C28 C29 36.5(2) . . . .
Si8 C27 C28 C29 -86.2(2) . . . .
Si7 C27 C28 C29 154.05(16) . . . .
C27 C28 C29 C30 -44.6(2) . . . .
C28 C29 C30 Si2 26.1(2) . . . .
C28 C29 C30 Si10 144.15(17) . . . .
C28 C29 C30 Si9 -94.6(2) . . . .
C5 Si2 C30 C29 148.64(13) . . . .
C27 Si2 C30 C29 -3.64(15) . . . .
C6 Si2 C30 C29 -156.01(13) . . . .
C5 Si2 C30 Si10 32.72(16) . . . .
C27 Si2 C30 Si10 -119.56(12) . . . .
C6 Si2 C30 Si10 88.07(14) . . . .
C5 Si2 C30 Si9 -95.35(14) . . . .
C27 Si2 C30 Si9 112.38(13) . . . .
C6 Si2 C30 Si9 -39.99(17) . . . .
C28 C27 Si7 C31 171.71(16) . . . .
Si2 C27 Si7 C31 -80.45(16) . . . .
Si8 C27 Si7 C31 53.05(16) . . . .
C28 C27 Si7 C33 -64.67(19) . . . .
Si2 C27 Si7 C33 43.17(17) . . . .
Si8 C27 Si7 C33 176.66(12) . . . .
C28 C27 Si7 C32 48.7(2) . . . .
Si2 C27 Si7 C32 156.57(14) . . . .
Si8 C27 Si7 C32 -69.93(16) . . . .
C28 C27 Si8 C34 -80.53(19) . . . .
Si2 C27 Si8 C34 168.61(14) . . . .
Si7 C27 Si8 C34 37.25(17) . . . .
C28 C27 Si8 C36 157.42(18) . . . .
Si2 C27 Si8 C36 46.6(2) . . . .
Si7 C27 Si8 C36 -84.81(17) . . . .
C28 C27 Si8 C35 34.2(2) . . . .
Si2 C27 Si8 C35 -76.67(17) . . . .
Si7 C27 Si8 C35 151.97(13) . . . .
C29 C30 Si9 C37 45.0(2) . . . .
Si2 C30 Si9 C37 -66.72(17) . . . .
Si10 C30 Si9 C37 164.86(14) . . . .
C29 C30 Si9 C38 -71.39(19) . . . .
Si2 C30 Si9 C38 176.92(13) . . . .
Si10 C30 Si9 C38 48.50(16) . . . .
C29 C30 Si9 C39 167.68(17) . . . .
Si2 C30 Si9 C39 55.99(18) . . . .
Si10 C30 Si9 C39 -72.43(17) . . . .
C29 C30 Si10 C42 161.02(17) . . . .
Si2 C30 Si10 C42 -88.18(15) . . . .
Si9 C30 Si10 C42 41.66(17) . . . .
C29 C30 Si10 C40 39.6(2) . . . .
Si2 C30 Si10 C40 150.39(14) . . . .
Si9 C30 Si10 C40 -79.77(16) . . . .
C29 C30 Si10 C41 -79.30(19) . . . .
Si2 C30 Si10 C41 31.51(17) . . . .
Si9 C30 Si10 C41 161.34(13) . . . .
C45 O1 C43 C44 178.2(2) . . . .
C43 O1 C45 C46 -78.8(3) . . . .
